data_2220613
loop_
_publ_author_name
'Bunker, Kevin D.'
'Sach, Neal W.'
'Nukui, Seiji'
'Rheingold, Arnold L.'
'Yanovsky, Alex'

_publ_section_title
;
 3-Amino-5-bromo-2-iodopyridine
;
_journal_coeditor_code RZ2275
_journal_issue 1
_journal_name_full 'Acta Crystallographica Section E'
_journal_page_first o28
_journal_paper_doi 10.1107/S1600536808040452
_journal_volume 65
_journal_year 2009
_chemical_formula_iupac 'C5 H4 Br I N2'
_chemical_formula_moiety 'C5 H4 Br I N2'
_chemical_formula_sum 'C5 H4 Br I N2'
_chemical_formula_weight 298.90
_chemical_name_systematic
;
3-Amino-5-bromo-2-iodopyridine
;
_space_group_IT_number 14
_symmetry_cell_setting monoclinic
_symmetry_space_group_name_Hall '-P 2ybc'
_symmetry_space_group_name_H-M 'P 1 21/c 1'
_atom_sites_solution_hydrogens geom
_atom_sites_solution_primary direct
_atom_sites_solution_secondary difmap
_cell_angle_alpha 90.00
_cell_angle_beta 90.152(5)
_cell_angle_gamma 90.00
_cell_formula_units_Z 4
_cell_length_a 4.0983(12)
_cell_length_b 15.172(4)
_cell_length_c 12.038(3)
_cell_measurement_reflns_used 2536
_cell_measurement_temperature 100(2)
_cell_measurement_theta_max 25.3
_cell_measurement_theta_min 2.7
_cell_volume 748.5(3)
_computing_cell_refinement 'SAINT (Bruker, 2007)'
_computing_data_collection 'APEX2 (Bruker, 2007)'
_computing_data_reduction 'SAINT (Bruker, 2007)'
_computing_molecular_graphics 'SHELXTL (Sheldrick, 2008)'
_computing_publication_material 'SHELXTL (Sheldrick, 2008)'
_computing_structure_refinement 'SHELXL97 (Sheldrick, 2008)'
_computing_structure_solution 'SHELXS97 (Sheldrick, 2008)'
_diffrn_ambient_temperature 100(2)
_diffrn_measured_fraction_theta_full 0.978
_diffrn_measured_fraction_theta_max 0.912
_diffrn_measurement_device_type 'Bruker APEXII CCD'
_diffrn_measurement_method '\f and \w'
_diffrn_radiation_monochromator graphite
_diffrn_radiation_source 'fine-focus sealed tube'
_diffrn_radiation_type MoK\a
_diffrn_radiation_wavelength 0.71073
_diffrn_reflns_av_R_equivalents 0.037
_diffrn_reflns_av_sigmaI/netI 0.042
_diffrn_reflns_limit_h_max 1
_diffrn_reflns_limit_h_min -4
_diffrn_reflns_limit_k_max 18
_diffrn_reflns_limit_k_min -17
_diffrn_reflns_limit_l_max 14
_diffrn_reflns_limit_l_min -10
_diffrn_reflns_number 3783
_diffrn_reflns_theta_full 25.0
_diffrn_reflns_theta_max 25.3
_diffrn_reflns_theta_min 2.2
_exptl_absorpt_coefficient_mu 9.53
_exptl_absorpt_correction_T_max 0.557
_exptl_absorpt_correction_T_min 0.234
_exptl_absorpt_correction_type analytical
_exptl_absorpt_process_details '(SADABS; Bruker, 2001)'
_exptl_crystal_colour colourless
_exptl_crystal_density_diffrn 2.652
_exptl_crystal_density_method 'not measured'
_exptl_crystal_description plate
_exptl_crystal_F_000 544
_exptl_crystal_size_max 0.40
_exptl_crystal_size_mid 0.33
_exptl_crystal_size_min 0.04
_refine_diff_density_max 1.33
_refine_diff_density_min -0.92
_refine_ls_extinction_method none
_refine_ls_goodness_of_fit_ref 1.05
_refine_ls_hydrogen_treatment constr
_refine_ls_matrix_type full
_refine_ls_number_parameters 82
_refine_ls_number_reflns 1251
_refine_ls_number_restraints 0
_refine_ls_restrained_S_all 1.05
_refine_ls_R_factor_all 0.038
_refine_ls_R_factor_gt 0.032
_refine_ls_shift/su_max 0.003
_refine_ls_shift/su_mean 0.000
_refine_ls_structure_factor_coef Fsqd
_refine_ls_weighting_details 'calc w = 1/[\s^2^(Fo^2^)+(0.037P)^2^+2.524P] where P=(Fo^2^+2Fc^2^)/3'
_refine_ls_weighting_scheme calc
_refine_ls_wR_factor_gt 0.078
_refine_ls_wR_factor_ref 0.082
_reflns_number_gt 1086
_reflns_number_total 1251
_reflns_threshold_expression I>2\s(I)
_cod_data_source_file rz2275.cif
_cod_data_source_block I
_cod_original_sg_symbol_H-M 'P 21/c'
_cod_database_code 2220613
_cod_database_fobs_code 2220613

loop_
_symmetry_equiv_pos_as_xyz
'x, y, z'
'-x, y+1/2, -z+1/2'
'-x, -y, -z'
'x, -y-1/2, z-1/2'

loop_
_atom_site_type_symbol
_atom_site_label
_atom_site_fract_x
_atom_site_fract_y
_atom_site_fract_z
_atom_site_U_iso_or_equiv
_atom_site_adp_type
_atom_site_calc_flag
_atom_site_refinement_flags
_atom_site_occupancy
_atom_site_disorder_assembly
_atom_site_disorder_group
I I1 0.18405(10) 0.37509(3) 0.48761(3) 0.02516(17) Uani d . 1 . .
Br Br1 -0.56202(16) 0.01782(4) 0.28399(5) 0.0266(2) Uani d . 1 . .
N N2 -0.0278(15) 0.3306(4) 0.2326(4) 0.0298(13) Uani d . 1 . .
H H2A -0.0808 0.3282 0.1617 0.036 Uiso calc R 1 . .
H H2B 0.0760 0.3769 0.2589 0.036 Uiso calc R 1 . .
N N1 -0.1133(14) 0.1994(4) 0.4858(4) 0.0264(13) Uani d . 1 . .
C C2 -0.2684(18) 0.1278(4) 0.4470(6) 0.0264(15) Uani d . 1 . .
H H2 -0.3243 0.0815 0.4965 0.032 Uiso calc R 1 . .
C C1 -0.0390(15) 0.2637(5) 0.4165(5) 0.0242(14) Uani d . 1 . .
C C5 -0.1071(15) 0.2622(5) 0.3019(5) 0.0227(14) Uani d . 1 . .
C C3 -0.3480(16) 0.1208(4) 0.3350(5) 0.0221(14) Uani d . 1 . .
C C4 -0.2713(15) 0.1878(4) 0.2636(5) 0.0213(14) Uani d . 1 . .
H H4 -0.3303 0.1834 0.1874 0.026 Uiso calc R 1 . .

loop_
_atom_site_aniso_label
_atom_site_aniso_U_11
_atom_site_aniso_U_22
_atom_site_aniso_U_33
_atom_site_aniso_U_12
_atom_site_aniso_U_13
_atom_site_aniso_U_23
I1 0.0244(3) 0.0324(3) 0.0187(3) -0.00094(16) -0.00522(18) -0.00340(17)
Br1 0.0285(4) 0.0274(4) 0.0238(4) -0.0007(3) -0.0039(3) -0.0027(3)
N2 0.044(4) 0.029(3) 0.016(3) -0.002(3) -0.008(3) -0.001(2)
N1 0.035(3) 0.030(3) 0.015(3) 0.002(2) -0.005(2) 0.002(2)
C2 0.035(4) 0.024(4) 0.020(3) 0.000(3) -0.007(3) 0.002(3)
C1 0.017(3) 0.036(4) 0.020(3) 0.004(3) -0.006(3) -0.008(3)
C5 0.017(3) 0.035(4) 0.016(3) 0.006(3) -0.001(2) -0.002(3)
C3 0.021(4) 0.027(4) 0.018(3) 0.005(3) -0.001(3) -0.001(3)
C4 0.021(3) 0.033(4) 0.011(3) 0.007(3) -0.005(2) -0.006(3)

loop_
_atom_type_symbol
_atom_type_description
_atom_type_scat_dispersion_real
_atom_type_scat_dispersion_imag
_atom_type_scat_source
C C 0.0033 0.0016 'International Tables Vol C Tables 4.2.6.8 and 6.1.1.4'
H H 0.0000 0.0000 'International Tables Vol C Tables 4.2.6.8 and 6.1.1.4'
N N 0.0061 0.0033 'International Tables Vol C Tables 4.2.6.8 and 6.1.1.4'
Br Br -0.2901 2.4595 'International Tables Vol C Tables 4.2.6.8 and 6.1.1.4'
I I -0.4742 1.8119 'International Tables Vol C Tables 4.2.6.8 and 6.1.1.4'

loop_
_geom_angle_atom_site_label_1
_geom_angle_atom_site_label_2
_geom_angle_atom_site_label_3
_geom_angle_site_symmetry_1
_geom_angle_site_symmetry_3
_geom_angle
_geom_angle_publ_flag
C5 N2 H2A . . 120.0 ?
C5 N2 H2B . . 120.0 ?
H2A N2 H2B . . 120.0 ?
C1 N1 C2 . . 119.3(5) ?
N1 C2 C3 . . 120.6(6) ?
N1 C2 H2 . . 119.7 ?
C3 C2 H2 . . 119.7 ?
N1 C1 C5 . . 124.2(6) ?
N1 C1 I1 . . 116.0(4) ?
C5 C1 I1 . . 119.8(5) ?
N2 C5 C4 . . 121.8(5) ?
N2 C5 C1 . . 122.6(6) ?
C4 C5 C1 . . 115.6(6) ?
C4 C3 C2 . . 119.9(6) ?
C4 C3 Br1 . . 121.1(5) ?
C2 C3 Br1 . . 119.0(5) ?
C3 C4 C5 . . 120.4(6) ?
C3 C4 H4 . . 119.8 ?
C5 C4 H4 . . 119.8 ?

loop_
_geom_bond_atom_site_label_1
_geom_bond_atom_site_label_2
_geom_bond_site_symmetry_2
_geom_bond_distance
_geom_bond_publ_flag
I1 C1 . 2.102(7) ?
Br1 C3 . 1.894(7) ?
N2 C5 . 1.371(9) ?
N2 H2A . 0.8800 ?
N2 H2B . 0.8800 ?
N1 C1 . 1.320(9) ?
N1 C2 . 1.342(9) ?
C2 C3 . 1.390(9) ?
C2 H2 . 0.9500 ?
C1 C5 . 1.407(9) ?
C5 C4 . 1.393(9) ?
C3 C4 . 1.368(9) ?
C4 H4 . 0.9500 ?

loop_
_geom_hbond_atom_site_label_D
_geom_hbond_atom_site_label_H
_geom_hbond_atom_site_label_A
_geom_hbond_site_symmetry_A
_geom_hbond_distance_DH
_geom_hbond_distance_HA
_geom_hbond_distance_DA
_geom_hbond_angle_DHA
N2 H2A N1 4_565 0.88 2.16 3.025(8) 166.2
N2 H2B I1 . 0.88 2.79 3.259(5) 115.0

loop_
_cod_related_entry_id
_cod_related_entry_database
_cod_related_entry_code
1 ChemSpider 24741317
